data_7153856
loop_
_publ_author_name
'Pandey, Shashi'
'Kumar, S. Vinod'
'Kant, Ruchir'
'Chauhan, Prem M. S.'

_publ_section_title
;
 Base mediated 7-exo-dig intramolecular cyclization of Ugi-propargyl
 precursors: a highly efficient and regioselective synthetic approach
 toward diverse 1,4-benzoxazepine-5(2H)-ones.
;
_journal_issue 29
_journal_name_full 'Organic &amp; biomolecular chemistry'
_journal_page_first 5346
_journal_page_last 5350
_journal_paper_doi 10.1039/c4ob00793j
_journal_volume 12
_journal_year 2014
_chemical_compound_source 'see text'
_chemical_formula_moiety 'C26 H26 N2 O3'
_chemical_formula_sum 'C26 H26 N2 O3'
_chemical_formula_weight 414.49
_chemical_name_systematic ?
_space_group_IT_number 14
_symmetry_cell_setting monoclinic
_symmetry_Int_Tables_number 14
_symmetry_space_group_name_Hall '-P 2yn'
_symmetry_space_group_name_H-M 'P 1 21/n 1'
_atom_sites_solution_hydrogens geom
_atom_sites_solution_primary direct
_atom_sites_solution_secondary difmap
_cell_angle_alpha 90
_cell_angle_beta 98.213(4)
_cell_angle_gamma 90
_cell_formula_units_Z 8
_cell_length_a 14.280(4)
_cell_length_b 21.368(5)
_cell_length_c 15.182(4)
_cell_measurement_reflns_used 5327
_cell_measurement_temperature 293(2)
_cell_measurement_theta_max 25.4
_cell_measurement_theta_min 3.0
_cell_volume 4585(2)
_computing_cell_refinement
;
CrystalClear-SM Expert 2.1 b24 (Rigaku, 2012)
;
_computing_data_collection
;
CrystalClear-SM Expert 2.1 b24 (Rigaku, 2012)
;
_computing_data_reduction
;
CrystalClear-SM Expert 2.1 b24 (Rigaku, 2012)
;
_computing_molecular_graphics 'SHELXTL (Bruker, 1997)'
_computing_publication_material 'PLATON (Spek, 2003)'
_computing_structure_refinement 'SHELXL-97 (Sheldrick, 1997)'
_computing_structure_solution 'SHELXS-97 (Sheldrick, 1990)'
_diffrn_ambient_temperature 293(2)
_diffrn_detector CCD
_diffrn_detector_area_resol_mean 28.5714
_diffrn_measured_fraction_theta_full 0.991
_diffrn_measured_fraction_theta_max 0.991
_diffrn_measurement_device
;
AFC12 (Right): Kappa 3 circle
;
_diffrn_measurement_device_type
;
Rigaku Saturn724+ (4x4 bin mode)
;
_diffrn_measurement_method 'profile data from \w-scans'
_diffrn_measurement_specimen_support Loop
_diffrn_radiation_monochromator Confocal
_diffrn_radiation_type 'Mo K\a'
_diffrn_radiation_wavelength 0.71075
_diffrn_reflns_av_R_equivalents 0.0385
_diffrn_reflns_av_sigmaI/netI 0.0335
_diffrn_reflns_limit_h_max 17
_diffrn_reflns_limit_h_min -12
_diffrn_reflns_limit_k_max 25
_diffrn_reflns_limit_k_min -25
_diffrn_reflns_limit_l_max 14
_diffrn_reflns_limit_l_min -18
_diffrn_reflns_number 35715
_diffrn_reflns_theta_full 25.37
_diffrn_reflns_theta_max 25.37
_diffrn_reflns_theta_min 3.04
_diffrn_source MicroMax003_Mo
_diffrn_source_current 0.6
_diffrn_source_power 0.0
_diffrn_source_voltage 50.0
_exptl_absorpt_coefficient_mu 0.079
_exptl_absorpt_correction_T_max 0.9783
_exptl_absorpt_correction_T_min 0.9587
_exptl_absorpt_correction_type multi-scan
_exptl_absorpt_process_details 'REQAB (Rigaku, 1998)'
_exptl_crystal_colour Colorless
_exptl_crystal_density_diffrn 1.201
_exptl_crystal_density_method 'Not Measured'
_exptl_crystal_description Block
_exptl_crystal_F_000 1760
_exptl_crystal_size_max 0.540
_exptl_crystal_size_mid 0.360
_exptl_crystal_size_min 0.280
_refine_diff_density_max 0.365
_refine_diff_density_min -0.233
_refine_diff_density_rms 0.035
_refine_ls_extinction_method none
_refine_ls_goodness_of_fit_ref 1.101
_refine_ls_hydrogen_treatment constr
_refine_ls_matrix_type full
_refine_ls_number_parameters 563
_refine_ls_number_reflns 8343
_refine_ls_number_restraints 0
_refine_ls_restrained_S_all 1.101
_refine_ls_R_factor_all 0.0820
_refine_ls_R_factor_gt 0.0629
_refine_ls_shift/su_max 0.000
_refine_ls_shift/su_mean 0.000
_refine_ls_structure_factor_coef Fsqd
_refine_ls_weighting_details 'calc w=1/[\s^2^(Fo^2^)+(0.0691P)^2^+0.9099P] where P=(Fo^2^+2Fc^2^)/3'
_refine_ls_weighting_scheme calc
_refine_ls_wR_factor_gt 0.1460
_refine_ls_wR_factor_ref 0.1587
_reflns_number_gt 6556
_reflns_number_total 8343
_reflns_threshold_expression >2sigma(I)
_cod_data_source_file c4ob00793j2.cif
_cod_data_source_block xrf010122014a
_cod_depositor_comments
;
The following automatic conversions were performed:

'_symmetry_cell_setting' value 'Monoclinic' changed to 'monoclinic'
according to
/usr/data/users/saulius/crontab/automatic-downloads/rss-feeds/RSC/lib/dictionaries/cif_core.dic
dictionary named 'cif_core.dic' version 2.4.2 from 2011-04-26.

Automatic conversion script
Id: cif_fix_values 2281 2013-09-26 08:29:07Z andrius 

 Adding full bibliography for 7153855--7153856.cif.
;
_cod_original_sg_symbol_H-M 'P 21/n'
_cod_database_code 7153856

loop_
_symmetry_equiv_pos_site_id
_symmetry_equiv_pos_as_xyz
1 x,y,z
2 1/2-x,1/2+y,1/2-z
3 -x,-y,-z
4 1/2+x,1/2-y,1/2+z

loop_
_atom_site_aniso_label
_atom_site_aniso_U_11
_atom_site_aniso_U_22
_atom_site_aniso_U_33
_atom_site_aniso_U_23
_atom_site_aniso_U_13
_atom_site_aniso_U_12
O1 0.0920 0.0478 0.0723 -0.0088 0.0370 -0.0150
O2 0.0384 0.0978 0.0655 -0.0095 0.0048 -0.0016
O3 0.0680 0.0559 0.0601 0.0134 -0.0235 -0.0029
N1 0.0354 0.0469 0.0457 -0.0057 -0.0017 0.0015
N2 0.0462 0.0436 0.0538 0.0002 -0.0091 -0.0038
C1 0.0479 0.0462 0.0485 -0.0021 0.0064 0.0052
C2 0.0523 0.0690 0.0612 -0.0060 0.0125 -0.0033
C3 0.0707 0.0947 0.0575 -0.0110 0.0208 -0.0083
C4 0.0877 0.0852 0.0540 -0.0180 0.0168 -0.0107
C5 0.0761 0.0603 0.0654 -0.0158 0.0135 -0.0171
C6 0.0618 0.0411 0.0556 -0.0025 0.0142 -0.0012
C7 0.0410 0.0534 0.0455 -0.0042 -0.0005 -0.0031
C8 0.0563 0.0684 0.0721 -0.0066 0.0125 -0.0141
C9 0.0369 0.0496 0.0473 -0.0054 -0.0020 0.0023
C10 0.0415 0.0482 0.0508 0.0025 0.0049 0.0008
C11 0.0378 0.0434 0.0427 -0.0001 -0.0053 0.0027
C12 0.0426 0.0447 0.0413 -0.0005 -0.0069 -0.0012
C13 0.0509 0.0513 0.0526 0.0034 0.0006 0.0078
C14 0.0571 0.0720 0.0632 0.0009 0.0126 0.0112
C15 0.0592 0.0814 0.0617 0.0076 0.0107 -0.0073
C16 0.0533 0.0604 0.0544 0.0061 -0.0028 -0.0085
C17 0.0501 0.0449 0.0469 0.0018 -0.0083 -0.0006
C18 0.0676 0.0495 0.0688 0.0075 0.0010 0.0074
C19 0.0916 0.0534 0.1082 0.0129 0.0095 0.0146
C20 0.1080 0.0557 0.1193 0.0311 0.0096 -0.0012
C21 0.0796 0.0685 0.0868 0.0236 0.0072 -0.0124
C22 0.0391 0.0494 0.0441 0.0022 -0.0039 0.0010
C23 0.0479 0.0448 0.0803 -0.0050 -0.0036 -0.0048
C24 0.0648 0.0589 0.2340 -0.0326 -0.0087 0.0096
C25 0.0905 0.0703 0.1096 -0.0321 -0.0139 -0.0138
C26 0.1185 0.0882 0.1110 0.0174 0.0163 -0.0366
O4 0.0953 0.1094 0.0848 0.0037 0.0377 0.0345
O5 0.0461 0.0588 0.1177 0.0251 0.0045 0.0011
O6 0.0634 0.0709 0.0405 -0.0098 -0.0122 0.0040
N3 0.0404 0.0520 0.0500 -0.0011 -0.0056 0.0048
N5 0.0527 0.0554 0.0357 0.0005 -0.0014 0.0037
C27 0.0440 0.0817 0.0505 -0.0041 0.0071 -0.0010
C28 0.0642 0.0788 0.0864 -0.0082 0.0181 -0.0216
C29 0.0726 0.1160 0.0912 -0.0102 0.0180 -0.0353
C30 0.0673 0.1506 0.0657 -0.0006 0.0077 -0.0280
C31 0.0484 0.1575 0.0540 0.0091 0.0135 0.0121
C32 0.0613 0.0998 0.0496 -0.0046 0.0079 0.0129
C33 0.0745 0.0804 0.0628 -0.0117 -0.0225 0.0392
C34 0.1140 0.1267 0.1020 -0.0340 -0.0239 0.0593
C35 0.0549 0.0703 0.0515 -0.0032 -0.0117 0.0160
C36 0.0443 0.0512 0.0593 -0.0051 0.0046 -0.0008
C37 0.0454 0.0418 0.0375 0.0005 -0.0044 0.0016
C38 0.0553 0.0404 0.0389 0.0006 0.0010 0.0019
C39 0.1159 0.0449 0.0414 0.0021 0.0107 0.0016
C40 0.1451 0.0431 0.0597 0.0085 0.0285 0.0003
C41 0.0958 0.0408 0.0684 -0.0059 0.0248 -0.0039
C42 0.0510 0.0474 0.0501 -0.0093 0.0084 0.0008
C43 0.0398 0.0445 0.0413 -0.0009 0.0026 0.0037
C44 0.0474 0.0503 0.0419 0.0010 0.0054 0.0066
C45 0.0721 0.0657 0.0423 0.0023 0.0112 0.0172
C46 0.0763 0.0781 0.0426 -0.0183 0.0026 0.0159
C47 0.0637 0.0560 0.0569 -0.0191 0.0084 0.0041
C48 0.0538 0.0393 0.0364 -0.0023 -0.0051 0.0004
C49 0.0656 0.0573 0.0446 -0.0001 0.0112 -0.0011
C50 0.1002 0.0732 0.0635 0.0148 0.0153 -0.0070
C51 0.0626 0.1041 0.0744 0.0033 0.0187 0.0016
C52 0.1010 0.0736 0.0628 -0.0160 0.0242 -0.0017

loop_
_atom_site_label
_atom_site_type_symbol
_atom_site_thermal_displace_type
_atom_site_fract_x
_atom_site_fract_y
_atom_site_fract_z
_atom_site_occupancy
_atom_site_U_iso_or_equiv
O1 O Uani 0.61191 0.03257 0.12126 1.000 0.0682
O2 O Uani 0.86409 0.12914 0.18570 1.000 0.0675
O3 O Uani 0.70202 0.27125 0.21749 1.000 0.0645
N1 N Uani 0.71307 0.14315 0.20879 1.000 0.0434
N2 N Uani 0.81299 0.27539 0.33930 1.000 0.0494
C1 C Uani 0.74562 0.08961 0.07494 1.000 0.0476
C2 C Uani 0.79998 0.09810 0.00665 1.000 0.0604
C3 C Uani 0.77751 0.07002 -0.07494 1.000 0.0732
C4 C Uani 0.69991 0.03123 -0.08940 1.000 0.0750
C5 C Uani 0.64479 0.02165 -0.02378 1.000 0.0670
C6 C Uani 0.66683 0.05053 0.05786 1.000 0.0523
C7 C Uani 0.57466 0.07588 0.17429 1.000 0.0473
C8 C Uani 0.51176 0.05612 0.22229 1.000 0.0653
C9 C Uani 0.61209 0.14064 0.17325 1.000 0.0454
C10 C Uani 0.77899 0.12178 0.16081 1.000 0.0470
C11 C Uani 0.74443 0.17472 0.29420 1.000 0.0424
C12 C Uani 0.68042 0.15772 0.36198 1.000 0.0441
C13 C Uani 0.61589 0.19936 0.38604 1.000 0.0523
C14 C Uani 0.55401 0.18328 0.44555 1.000 0.0637
C15 C Uani 0.55643 0.12499 0.48112 1.000 0.0672
C16 C Uani 0.62083 0.08005 0.45905 1.000 0.0571
C17 C Uani 0.68434 0.09605 0.39903 1.000 0.0488
C18 C Uani 0.74888 0.04974 0.37831 1.000 0.0628
C19 C Uani 0.74878 -0.00864 0.41516 1.000 0.0849
C20 C Uani 0.68690 -0.02366 0.47433 1.000 0.0949
C21 C Uani 0.62458 0.01925 0.49617 1.000 0.0788
C22 C Uani 0.75177 0.24558 0.27980 1.000 0.0451
C23 C Uani 0.83381 0.34346 0.34215 1.000 0.0589
C24 C Uani 0.74445 0.38112 0.33790 1.000 0.1221
C25 C Uani 0.89605 0.35562 0.43026 1.000 0.0929
C26 C Uani 0.88776 0.35945 0.26626 1.000 0.1059
O4 O Uani 0.17631 0.30761 0.18818 1.000 0.0940
O5 O Uani 0.42262 0.20333 0.21296 1.000 0.0749
O6 O Uani 0.44446 0.30092 -0.02992 1.000 0.0602
N3 N Uani 0.37312 0.28827 0.13101 1.000 0.0487
N5 N Uani 0.59494 0.29255 0.04208 1.000 0.0487
C27 C Uani 0.25805 0.21053 0.16750 1.000 0.0587
C28 C Uani 0.24759 0.14578 0.15933 1.000 0.0757
C29 C Uani 0.16179 0.11660 0.15499 1.000 0.0927
C30 C Uani 0.08424 0.15173 0.15830 1.000 0.0947
C31 C Uani 0.08826 0.21492 0.16648 1.000 0.0860
C32 C Uani 0.17863 0.24505 0.17134 1.000 0.0703
C33 C Uani 0.23532 0.35011 0.15608 1.000 0.0757
C34 C Uani 0.23803 0.40891 0.18076 1.000 0.1181
C35 C Uani 0.29375 0.32588 0.08779 1.000 0.0608
C36 C Uani 0.35786 0.23427 0.17295 1.000 0.0519
C37 C Uani 0.47039 0.31037 0.13033 1.000 0.0426
C38 C Uani 0.48261 0.37844 0.15947 1.000 0.0454
C39 C Uani 0.48237 0.42513 0.09826 1.000 0.0675
C40 C Uani 0.49507 0.48806 0.12343 1.000 0.0813
C41 C Uani 0.51138 0.50396 0.21013 1.000 0.0671
C42 C Uani 0.51279 0.45801 0.27667 1.000 0.0494
C43 C Uani 0.49523 0.39419 0.25186 1.000 0.0422
C44 C Uani 0.49252 0.34980 0.32007 1.000 0.0466
C45 C Uani 0.51073 0.36700 0.40746 1.000 0.0597
C46 C Uani 0.53232 0.42918 0.43133 1.000 0.0663
C47 C Uani 0.53242 0.47331 0.36783 1.000 0.0589
C48 C Uani 0.50163 0.29997 0.03876 1.000 0.0443
C49 C Uani 0.64947 0.29113 -0.03382 1.000 0.0555
C50 C Uani 0.63020 0.35048 -0.08918 1.000 0.0786
C51 C Uani 0.75321 0.28777 0.00662 1.000 0.0795
C52 C Uani 0.62323 0.23350 -0.09149 1.000 0.0779
H2 H Uiso 0.85321 0.12361 0.01665 1.000 0.0725
H2A H Uiso 0.84701 0.25296 0.37693 1.000 0.0511
H3 H Uiso 0.81424 0.07711 -0.11984 1.000 0.0878
H4 H Uiso 0.68477 0.01139 -0.14410 1.000 0.0900
H5 H Uiso 0.59227 -0.00446 -0.03432 1.000 0.0803
H8A H Uiso 0.49362 0.01428 0.21996 1.000 0.0783
H8B H Uiso 0.48507 0.08387 0.25882 1.000 0.0783
H9A H Uiso 0.60276 0.15630 0.11266 1.000 0.0544
H9B H Uiso 0.57719 0.16747 0.20857 1.000 0.0544
H11 H Uiso 0.80801 0.15931 0.31664 1.000 0.0509
H13 H Uiso 0.61322 0.23947 0.36205 1.000 0.0627
H14 H Uiso 0.51097 0.21258 0.46089 1.000 0.0765
H15 H Uiso 0.51483 0.11466 0.52070 1.000 0.0806
H18 H Uiso 0.79160 0.05914 0.33938 1.000 0.0754
H19 H Uiso 0.79090 -0.03872 0.40026 1.000 0.1018
H20 H Uiso 0.68822 -0.06350 0.49917 1.000 0.1139
H21 H Uiso 0.58358 0.00864 0.53619 1.000 0.0945
H24A H Uiso 0.71190 0.36975 0.38667 1.000 0.1832
H24B H Uiso 0.70453 0.37280 0.28274 1.000 0.1832
H24C H Uiso 0.75983 0.42486 0.34159 1.000 0.1832
H25A H Uiso 0.86197 0.34512 0.47835 1.000 0.1393
H25B H Uiso 0.91341 0.39904 0.43418 1.000 0.1393
H25C H Uiso 0.95210 0.33039 0.43395 1.000 0.1393
H26B H Uiso 0.90396 0.40308 0.26889 1.000 0.1589
H61A H Uiso 0.94450 0.33482 0.27114 1.000 0.1589
H61C H Uiso 0.84904 0.35058 0.21063 1.000 0.1589
H5A H Uiso 0.62694 0.28809 0.09416 1.000 0.0584
H28 H Uiso 0.30114 0.12146 0.15673 1.000 0.0909
H29 H Uiso 0.15718 0.07330 0.14985 1.000 0.1112
H30 H Uiso 0.02578 0.13200 0.15485 1.000 0.1136
H31 H Uiso 0.03365 0.23819 0.16888 1.000 0.1032
H34A H Uiso 0.19934 0.42289 0.22104 1.000 0.1417
H34B H Uiso 0.27863 0.43668 0.15799 1.000 0.1417
H35A H Uiso 0.25434 0.30054 0.04424 1.000 0.0729
H35B H Uiso 0.31771 0.36085 0.05690 1.000 0.0729
H37 H Uiso 0.51183 0.28508 0.17347 1.000 0.0511
H39 H Uiso 0.47354 0.41497 0.03808 1.000 0.0809
H40 H Uiso 0.49222 0.51898 0.08002 1.000 0.0975
H41 H Uiso 0.52180 0.54567 0.22613 1.000 0.0805
H44 H Uiso 0.47816 0.30830 0.30541 1.000 0.0560
H45 H Uiso 0.50876 0.33707 0.45163 1.000 0.0717
H46 H Uiso 0.54660 0.44007 0.49104 1.000 0.0795
H47 H Uiso 0.54569 0.51461 0.38446 1.000 0.0707
H50A H Uiso 0.56456 0.35192 -0.11412 1.000 0.1179
H50B H Uiso 0.66844 0.35045 -0.13631 1.000 0.1179
H50C H Uiso 0.64548 0.38643 -0.05198 1.000 0.1179
H51A H Uiso 0.76428 0.25003 0.04082 1.000 0.1192
H51B H Uiso 0.76876 0.32330 0.04461 1.000 0.1192
H51C H Uiso 0.79201 0.28788 -0.04006 1.000 0.1192
H52A H Uiso 0.63561 0.19643 -0.05601 1.000 0.1169
H52B H Uiso 0.66031 0.23268 -0.13947 1.000 0.1169
H52C H Uiso 0.55727 0.23515 -0.11526 1.000 0.1169

loop_
_atom_type_symbol
_atom_type_description
_atom_type_scat_dispersion_real
_atom_type_scat_dispersion_imag
_atom_type_scat_source
O O 0.0106 0.0060 'International Tables Vol C Tables 4.2.6.8 and 6.1.1.4'
N N 0.0061 0.0033 'International Tables Vol C Tables 4.2.6.8 and 6.1.1.4'
H H 0.0000 0.0000 'International Tables Vol C Tables 4.2.6.8 and 6.1.1.4'
C C 0.0033 0.0016 'International Tables Vol C Tables 4.2.6.8 and 6.1.1.4'

loop_
_geom_angle_atom_site_label_1
_geom_angle_atom_site_label_2
_geom_angle_atom_site_label_3
_geom_angle
_geom_angle_publ_flag
C6 O1 C7 121.63 yes
C32 O4 C33 123.30 yes
C9 N1 C10 120.94 yes
C10 N1 C11 118.83 yes
C9 N1 C11 119.98 yes
C22 N2 C23 126.88 yes
C23 N2 H2A 116.00 no
C22 N2 H2A 117.00 no
C35 N3 C36 120.86 yes
C35 N3 C37 119.48 yes
C36 N3 C37 119.64 yes
C48 N5 C49 127.29 yes
C48 N5 H5A 116.00 no
C49 N5 H5A 116.00 no
C2 C1 C10 116.64 no
C2 C1 C6 117.38 no
C6 C1 C10 125.95 no
C1 C2 C3 122.11 no
C2 C3 C4 119.11 no
C3 C4 C5 120.47 no
C4 C5 C6 120.33 no
O1 C6 C5 115.00 yes
O1 C6 C1 124.08 yes
C1 C6 C5 120.59 no
C8 C7 C9 125.82 no
O1 C7 C9 116.67 yes
O1 C7 C8 117.48 yes
N1 C9 C7 111.52 yes
O2 C10 C1 120.40 yes
O2 C10 N1 121.71 yes
N1 C10 C1 117.88 yes
C12 C11 C22 113.15 no
N1 C11 C22 110.15 yes
N1 C11 C12 110.55 yes
C13 C12 C17 118.96 no
C11 C12 C17 119.63 no
C11 C12 C13 121.36 no
C12 C13 C14 121.76 no
C13 C14 C15 120.13 no
C14 C15 C16 120.92 no
C15 C16 C21 121.49 no
C15 C16 C17 119.37 no
C17 C16 C21 119.14 no
C12 C17 C16 118.85 no
C16 C17 C18 118.07 no
C12 C17 C18 123.07 no
C17 C18 C19 120.48 no
C18 C19 C20 121.00 no
C19 C20 C21 120.36 no
C16 C21 C20 120.94 no
N2 C22 C11 115.35 yes
O3 C22 C11 120.42 yes
O3 C22 N2 124.22 yes
C24 C23 C25 109.44 no
C24 C23 C26 111.59 no
C25 C23 C26 109.53 no
N2 C23 C24 111.00 yes
N2 C23 C25 106.44 yes
N2 C23 C26 108.70 yes
C1 C2 H2 119.00 no
C3 C2 H2 119.00 no
C2 C3 H3 120.00 no
C4 C3 H3 120.00 no
C3 C4 H4 120.00 no
C5 C4 H4 120.00 no
C4 C5 H5 120.00 no
C6 C5 H5 120.00 no
C7 C8 H8A 120.00 no
C7 C8 H8B 120.00 no
H8A C8 H8B 120.00 no
N1 C9 H9B 109.00 no
H9A C9 H9B 108.00 no
C7 C9 H9A 109.00 no
N1 C9 H9A 109.00 no
C7 C9 H9B 109.00 no
C22 C11 H11 108.00 no
N1 C11 H11 108.00 no
C12 C11 H11 108.00 no
C14 C13 H13 119.00 no
C12 C13 H13 119.00 no
C13 C14 H14 120.00 no
C15 C14 H14 120.00 no
C16 C15 H15 120.00 no
C14 C15 H15 120.00 no
C17 C18 H18 120.00 no
C19 C18 H18 120.00 no
C20 C19 H19 120.00 no
C18 C19 H19 120.00 no
C21 C20 H20 120.00 no
C19 C20 H20 120.00 no
C16 C21 H21 120.00 no
C20 C21 H21 120.00 no
C23 C24 H24C 109.00 no
H24B C24 H24C 109.00 no
H24A C24 H24C 109.00 no
C23 C24 H24B 109.00 no
H24A C24 H24B 109.00 no
C23 C24 H24A 109.00 no
H25A C25 H25B 109.00 no
H25A C25 H25C 109.00 no
C23 C25 H25C 109.00 no
C23 C25 H25A 109.00 no
C23 C25 H25B 109.00 no
H25B C25 H25C 109.00 no
C23 C26 H26B 109.00 no
H61A C26 H61C 109.00 no
C23 C26 H61C 109.00 no
H26B C26 H61A 109.00 no
C23 C26 H61A 109.00 no
H26B C26 H61C 109.00 no
C32 C27 C36 127.13 no
C28 C27 C36 115.34 no
C28 C27 C32 117.51 no
C27 C28 C29 122.69 no
C28 C29 C30 118.72 no
C29 C30 C31 122.34 no
C30 C31 C32 118.52 no
C27 C32 C31 120.23 no
O4 C32 C27 125.64 yes
O4 C32 C31 113.84 yes
O4 C33 C34 121.78 yes
O4 C33 C35 116.32 yes
C34 C33 C35 121.85 no
N3 C35 C33 110.36 yes
N3 C36 C27 118.54 yes
O5 C36 C27 119.18 yes
O5 C36 N3 122.25 yes
N3 C37 C48 110.93 yes
C38 C37 C48 111.41 no
N3 C37 C38 111.98 yes
C39 C38 C43 118.99 no
C37 C38 C39 120.80 no
C37 C38 C43 120.21 no
C38 C39 C40 121.89 no
C39 C40 C41 120.37 no
C40 C41 C42 120.56 no
C41 C42 C43 119.56 no
C41 C42 C47 121.55 no
C43 C42 C47 118.89 no
C38 C43 C42 118.48 no
C42 C43 C44 118.13 no
C38 C43 C44 123.39 no
C43 C44 C45 120.77 no
C44 C45 C46 120.75 no
C45 C46 C47 120.08 no
C42 C47 C46 121.26 no
O6 C48 C37 121.46 yes
O6 C48 N5 124.90 yes
N5 C48 C37 113.60 yes
N5 C49 C51 106.07 yes
N5 C49 C52 110.47 yes
C50 C49 C52 110.16 no
C51 C49 C52 109.78 no
C50 C49 C51 110.50 no
N5 C49 C50 109.79 yes
C27 C28 H28 119.00 no
C29 C28 H28 119.00 no
C28 C29 H29 121.00 no
C30 C29 H29 121.00 no
C29 C30 H30 119.00 no
C31 C30 H30 119.00 no
C30 C31 H31 121.00 no
C32 C31 H31 121.00 no
C33 C34 H34A 120.00 no
C33 C34 H34B 120.00 no
H34A C34 H34B 120.00 no
N3 C35 H35A 110.00 no
N3 C35 H35B 110.00 no
C33 C35 H35A 110.00 no
C33 C35 H35B 110.00 no
H35A C35 H35B 108.00 no
N3 C37 H37 107.00 no
C38 C37 H37 107.00 no
C48 C37 H37 107.00 no
C38 C39 H39 119.00 no
C40 C39 H39 119.00 no
C39 C40 H40 120.00 no
C41 C40 H40 120.00 no
C40 C41 H41 120.00 no
C42 C41 H41 120.00 no
C43 C44 H44 120.00 no
C45 C44 H44 120.00 no
C44 C45 H45 120.00 no
C46 C45 H45 120.00 no
C45 C46 H46 120.00 no
C47 C46 H46 120.00 no
C42 C47 H47 119.00 no
C46 C47 H47 119.00 no
C49 C50 H50A 109.00 no
C49 C50 H50B 109.00 no
C49 C50 H50C 109.00 no
H50A C50 H50B 109.00 no
H50A C50 H50C 109.00 no
H50B C50 H50C 109.00 no
C49 C51 H51A 109.00 no
C49 C51 H51B 109.00 no
C49 C51 H51C 109.00 no
H51A C51 H51B 109.00 no
H51A C51 H51C 109.00 no
H51B C51 H51C 109.00 no
C49 C52 H52A 109.00 no
C49 C52 H52B 109.00 no
C49 C52 H52C 109.00 no
H52A C52 H52B 109.00 no
H52A C52 H52C 109.00 no
H52B C52 H52C 109.00 no

loop_
_geom_bond_atom_site_label_1
_geom_bond_atom_site_label_2
_geom_bond_distance
_geom_bond_publ_flag
O1 C6 1.3800 yes
O1 C7 1.3820 yes
O2 C10 1.2301 yes
O3 C22 1.2282 yes
O4 C32 1.3623 yes
O4 C33 1.3747 yes
O5 C36 1.2251 yes
O6 C48 1.2293 yes
N1 C10 1.3493 yes
N1 C11 1.4735 yes
N1 C9 1.4666 yes
N2 C22 1.3268 yes
N2 C23 1.4840 yes
N2 H2A 0.8400 no
N3 C37 1.4685 yes
N3 C35 1.4659 yes
N3 C36 1.3505 yes
N5 C49 1.4803 yes
N5 C48 1.3357 yes
N5 H5A 0.8600 no
C1 C6 1.3953 no
C1 C2 1.3931 no
C1 C10 1.4906 no
C2 C3 1.3724 no
C3 C4 1.3760 no
C4 C5 1.3705 no
C5 C6 1.3802 no
C7 C8 1.3051 no
C7 C9 1.4843 no
C11 C22 1.5356 no
C11 C12 1.5150 no
C12 C13 1.3676 no
C12 C17 1.4308 no
C13 C14 1.3941 no
C14 C15 1.3559 no
C15 C16 1.4029 no
C16 C17 1.4161 no
C16 C21 1.4142 no
C17 C18 1.4179 no
C18 C19 1.3672 no
C19 C20 1.3848 no
C20 C21 1.3517 no
C23 C25 1.5189 no
C23 C26 1.5137 no
C23 C24 1.5021 no
C2 H2 0.9300 no
C3 H3 0.9300 no
C4 H4 0.9300 no
C5 H5 0.9300 no
C8 H8B 0.9300 no
C8 H8A 0.9300 no
C9 H9A 0.9700 no
C9 H9B 0.9700 no
C11 H11 0.9800 no
C13 H13 0.9300 no
C14 H14 0.9300 no
C15 H15 0.9300 no
C18 H18 0.9300 no
C19 H19 0.9300 no
C20 H20 0.9300 no
C21 H21 0.9300 no
C24 H24C 0.9600 no
C24 H24A 0.9600 no
C24 H24B 0.9600 no
C25 H25C 0.9600 no
C25 H25B 0.9600 no
C25 H25A 0.9600 no
C26 H61C 0.9600 no
C26 H26B 0.9600 no
C26 H61A 0.9600 no
C27 C32 1.3613 no
C27 C36 1.5039 no
C27 C28 1.3951 no
C28 C29 1.3680 no
C29 C30 1.3446 no
C30 C31 1.3564 no
C31 C32 1.4346 no
C33 C35 1.5120 no
C33 C34 1.3103 no
C37 C38 1.5231 no
C37 C48 1.5357 no
C38 C43 1.4286 no
C38 C39 1.3631 no
C39 C40 1.4026 no
C40 C41 1.3472 no
C41 C42 1.4068 no
C42 C43 1.4276 no
C42 C47 1.4106 no
C43 C44 1.4089 no
C44 C45 1.3654 no
C45 C46 1.3999 no
C46 C47 1.3487 no
C49 C51 1.5220 no
C49 C52 1.5262 no
C49 C50 1.5247 no
C28 H28 0.9300 no
C29 H29 0.9300 no
C30 H30 0.9300 no
C31 H31 0.9300 no
C34 H34A 0.9300 no
C34 H34B 0.9300 no
C35 H35A 0.9700 no
C35 H35B 0.9700 no
C37 H37 0.9800 no
C39 H39 0.9300 no
C40 H40 0.9300 no
C41 H41 0.9300 no
C44 H44 0.9300 no
C45 H45 0.9300 no
C46 H46 0.9300 no
C47 H47 0.9300 no
C50 H50A 0.9600 no
C50 H50B 0.9600 no
C50 H50C 0.9600 no
C51 H51A 0.9600 no
C51 H51B 0.9600 no
C51 H51C 0.9600 no
C52 H52A 0.9600 no
C52 H52B 0.9600 no
C52 H52C 0.9600 no

loop_
_geom_contact_atom_site_label_1
_geom_contact_atom_site_label_2
_geom_contact_distance
_geom_contact_site_symmetry_2
_geom_contact_publ_flag
O1 N1 2.9811 . no
O2 C22 3.3851 . no
O2 C30 3.2654 1_655 no
O3 C13 3.3645 . no
O3 C24 2.9840 . no
O3 C26 3.2517 . no
O3 C51 3.4024 . no
O3 N1 2.7461 . no
O3 N5 2.9109 . no
O3 C9 3.1053 . no
O4 N3 3.0855 . no
O5 C8 3.3888 . no
O5 C9 3.1535 . no
O6 C39 3.2900 . no
O6 C35 3.0345 . no
O6 C50 3.1062 . no
O6 C52 3.1856 . no
O6 N3 2.7912 . no
O6 N2 3.0100 4_454 no
O2 H2 2.5500 . no
O2 H11 2.3400 . no
O2 H41 2.6500 2_645 no
O2 H30 2.4200 1_655 no
O3 H61C 2.7100 . no
O3 H13 2.7700 . no
O3 H5A 2.0500 . no
O3 H9B 2.8400 . no
O3 H37 2.7200 . no
O3 H24B 2.3800 . no
O4 H52B 2.7900 4_455 no
O5 H28 2.5200 . no
O5 H37 2.2900 . no
O5 H8B 2.7600 . no
O5 H9B 2.3500 . no
O5 H44 2.7000 . no
O6 H52C 2.6200 . no
O6 H35B 2.7100 . no
O6 H2A 2.1700 4_454 no
O6 H25C 2.8600 4_454 no
O6 H50A 2.5300 . no
O6 H39 2.6600 . no
N1 O3 2.7461 . no
N1 C18 3.2394 . no
N1 O1 2.9811 . no
N2 C13 3.4110 . no
N2 O6 3.0100 4_555 no
N3 O6 2.7912 . no
N3 O4 3.0855 . no
N3 C44 3.3877 . no
N5 O3 2.9109 . no
N5 C39 3.4249 . no
N1 H18 2.7900 . no
N3 H44 2.8800 . no
C7 C12 3.4970 . no
C7 C17 3.5712 . no
C8 C17 3.4803 . no
C8 O5 3.3888 . no
C9 O5 3.1535 . no
C9 C13 3.4588 . no
C9 O3 3.1053 . no
C9 C17 3.5654 . no
C12 C35 3.5929 4_555 no
C12 C7 3.4970 . no
C13 C9 3.4588 . no
C13 N2 3.4110 . no
C13 O3 3.3645 . no
C15 C33 3.4534 4_555 no
C16 C35 3.5466 4_555 no
C16 C33 3.5286 4_555 no
C16 C34 3.5464 4_555 no
C17 C9 3.5654 . no
C17 C35 3.4867 4_555 no
C17 C8 3.4803 . no
C17 C7 3.5712 . no
C18 N1 3.2394 . no
C21 C34 3.3966 4_555 no
C22 O2 3.3851 . no
C24 O3 2.9840 . no
C26 O3 3.2517 . no
C30 O2 3.2654 1_455 no
C33 C16 3.5286 4_454 no
C33 C15 3.4534 4_454 no
C33 C38 3.5759 . no
C34 C16 3.5464 4_454 no
C34 C21 3.3966 4_454 no
C35 C17 3.4867 4_454 no
C35 O6 3.0345 . no
C35 C16 3.5466 4_454 no
C35 C12 3.5929 4_454 no
C35 C39 3.4140 . no
C38 C33 3.5759 . no
C39 C35 3.4140 . no
C39 N5 3.4249 . no
C39 O6 3.2900 . no
C44 N3 3.3877 . no
C50 O6 3.1062 . no
C51 O3 3.4024 . no
C52 O6 3.1856 . no
C1 H9A 2.6200 . no
C4 H34A 3.0400 4_554 no
C6 H9A 2.6200 . no
C10 H18 3.0100 . no
C11 H18 2.6300 . no
C12 H35A 2.9500 4_555 no
C12 H9B 2.5800 . no
C13 H9B 2.7600 . no
C13 H35A 2.8800 4_555 no
C14 H35A 3.0500 4_555 no
C17 H35B 2.9900 4_555 no
C18 H11 2.7000 . no
C21 H21 3.0000 3_656 no
C22 H13 2.4900 . no
C22 H61C 2.9100 . no
C22 H24B 2.8000 . no
C22 H9B 3.0700 . no
C27 H35A 2.6800 . no
C29 H46 3.0300 4_454 no
C32 H35A 2.6300 . no
C32 H52B 2.9600 4_455 no
C34 H3 3.0800 4_455 no
C36 H44 2.9200 . no
C37 H44 2.6400 . no
C38 H5A 3.0900 . no
C38 H35B 2.6600 . no
C39 H40 3.0300 3_665 no
C39 H35B 2.7200 . no
C43 H24B 2.9900 . no
C44 H13 2.9400 . no
C44 H37 2.6700 . no
C45 H24A 2.9400 . no
C45 H2 2.9900 4_455 no
C45 H3 3.0200 4_455 no
C46 H24A 3.0200 . no
C48 H39 2.4900 . no
C48 H35B 2.9800 . no
C48 H52C 2.9200 . no
C48 H50A 2.8300 . no
C52 H25C 2.8700 4_454 no
H2 O2 2.5500 . no
H2 C45 2.9900 4_554 no
H2A O6 2.1700 4_555 no
H2A H11 2.2400 . no
H2A H25C 2.3200 . no
H2A H25A 2.4900 . no
H3 C45 3.0200 4_554 no
H3 C34 3.0800 4_554 no
H4 H34A 2.5200 4_554 no
H5 H25B 2.5700 2_645 no
H5A O3 2.0500 . no
H5A H51B 2.3800 . no
H5A H51A 2.3700 . no
H5A C38 3.0900 . no
H5A H37 2.1700 . no
H8B H9B 2.4100 . no
H8B O5 2.7600 . no
H9A C6 2.6200 . no
H9A C1 2.6200 . no
H9B O3 2.8400 . no
H9B C22 3.0700 . no
H9B H8B 2.4100 . no
H9B C12 2.5800 . no
H9B C13 2.7600 . no
H9B O5 2.3500 . no
H11 O2 2.3400 . no
H11 C18 2.7000 . no
H11 H2A 2.2400 . no
H11 H18 2.1900 . no
H13 C44 2.9400 . no
H13 O3 2.7700 . no
H13 H44 2.4800 . no
H13 C22 2.4900 . no
H15 H21 2.4700 . no
H18 N1 2.7900 . no
H18 H11 2.1900 . no
H18 C10 3.0100 . no
H18 C11 2.6300 . no
H21 H15 2.4700 . no
H21 C21 3.0000 3_656 no
H21 H21 2.5100 3_656 no
H24A C45 2.9400 . no
H24A H25A 2.4400 . no
H24A C46 3.0200 . no
H24B H61C 2.5200 . no
H24B C43 2.9900 . no
H24B O3 2.3800 . no
H24B C22 2.8000 . no
H24C H26B 2.5100 . no
H24C H25B 2.4900 . no
H25A H2A 2.4900 . no
H25A H24A 2.4400 . no
H25B H5 2.5700 2_655 no
H25B H24C 2.4900 . no
H25B H26B 2.5000 . no
H25C H2A 2.3200 . no
H25C H61A 2.4600 . no
H25C O6 2.8600 4_555 no
H25C C52 2.8700 4_555 no
H25C H52C 2.2600 4_555 no
H26B H25B 2.5000 . no
H26B H24C 2.5100 . no
H28 O5 2.5200 . no
H30 O2 2.4200 1_455 no
H34A C4 3.0400 4_455 no
H34A H4 2.5200 4_455 no
H34B H35B 2.3500 . no
H35A C12 2.9500 4_454 no
H35A C14 3.0500 4_454 no
H35A C32 2.6300 . no
H35A C13 2.8800 4_454 no
H35A C27 2.6800 . no
H35B O6 2.7100 . no
H35B C17 2.9900 4_454 no
H35B H39 2.5600 . no
H35B C39 2.7200 . no
H35B C48 2.9800 . no
H35B C38 2.6600 . no
H35B H34B 2.3500 . no
H37 O5 2.2900 . no
H37 C44 2.6700 . no
H37 O3 2.7200 . no
H37 H5A 2.1700 . no
H37 H44 2.1800 . no
H39 C48 2.4900 . no
H39 O6 2.6600 . no
H39 H35B 2.5600 . no
H39 H40 2.3900 3_665 no
H40 C39 3.0300 3_665 no
H40 H39 2.3900 3_665 no
H41 O2 2.6500 2_655 no
H41 H47 2.4700 . no
H44 N3 2.8800 . no
H44 C36 2.9200 . no
H44 C37 2.6400 . no
H44 H13 2.4800 . no
H44 O5 2.7000 . no
H44 H37 2.1800 . no
H46 C29 3.0300 4_555 no
H47 H41 2.4700 . no
H50A O6 2.5300 . no
H50A C48 2.8300 . no
H50A H52C 2.5000 . no
H50B H51C 2.5100 . no
H50B H52B 2.5200 . no
H50C H51B 2.5200 . no
H51A H52A 2.4700 . no
H51A H5A 2.3700 . no
H51B H5A 2.3800 . no
H51B H50C 2.5200 . no
H51C H52B 2.5300 . no
H51C H50B 2.5100 . no
H52A H51A 2.4700 . no
H52B H51C 2.5300 . no
H52B H50B 2.5200 . no
H52B O4 2.7900 4_554 no
H52B C32 2.9600 4_554 no
H52C C48 2.9200 . no
H52C O6 2.6200 . no
H52C H50A 2.5000 . no
H52C H25C 2.2600 4_454 no
H61A H25C 2.4600 . no
H61C H24B 2.5200 . no
H61C O3 2.7100 . no
H61C C22 2.9100 . no

loop_
_geom_hbond_atom_site_label_D
_geom_hbond_atom_site_label_H
_geom_hbond_atom_site_label_A
_geom_hbond_distance_DH
_geom_hbond_distance_HA
_geom_hbond_distance_DA
_geom_hbond_angle_DHA
_geom_hbond_site_symmetry_A
_geom_hbond_publ_flag
N2 H2A O6 0.8400 2.1700 3.0100 175.00 4_555 yes
N5 H5A O3 0.8600 2.0500 2.9109 176.00 . yes
C9 H9B O5 0.9700 2.3500 3.1535 140.00 . yes
C11 H11 O2 0.9800 2.3400 2.7177 102.00 . yes
C24 H24B O3 0.9600 2.3800 2.9840 120.00 . yes
C30 H30 O2 0.9300 2.4200 3.2654 151.00 1_455 yes
C37 H37 O5 0.9800 2.2900 2.7413 107.00 . yes
C50 H50A O6 0.9600 2.5300 3.1062 119.00 . yes

loop_
_geom_torsion_atom_site_label_1
_geom_torsion_atom_site_label_2
_geom_torsion_atom_site_label_3
_geom_torsion_atom_site_label_4
_geom_torsion
_geom_torsion_publ_flag
C7 O1 C6 C1 51.85 no
C7 O1 C6 C5 -134.79 no
C6 O1 C7 C8 169.39 no
C6 O1 C7 C9 -12.23 no
C32 O4 C33 C34 -172.92 no
C32 O4 C33 C35 9.64 no
C33 O4 C32 C31 -148.07 no
C33 O4 C32 C27 38.19 no
C11 N1 C9 C7 -111.76 no
C9 N1 C10 O2 172.67 no
C9 N1 C10 C1 -6.25 no
C11 N1 C10 C1 179.58 no
C11 N1 C10 O2 -1.51 no
C10 N1 C9 C7 74.13 no
C9 N1 C11 C22 -82.59 no
C10 N1 C11 C22 91.64 no
C9 N1 C11 C12 43.21 no
C10 N1 C11 C12 -142.56 no
C23 N2 C22 C11 -179.43 no
C22 N2 C23 C26 -71.14 no
C22 N2 C23 C24 51.96 no
C23 N2 C22 O3 -0.59 no
C22 N2 C23 C25 170.96 no
C35 N3 C36 C27 5.36 no
C37 N3 C36 O5 1.92 no
C36 N3 C37 C38 -129.56 no
C37 N3 C35 C33 -114.51 no
C35 N3 C36 O5 -176.70 no
C36 N3 C37 C48 105.28 no
C36 N3 C35 C33 64.11 no
C35 N3 C37 C38 49.08 no
C37 N3 C36 C27 -176.02 no
C35 N3 C37 C48 -76.08 no
C48 N5 C49 C50 55.38 no
C49 N5 C48 O6 7.37 no
C48 N5 C49 C51 174.79 no
C48 N5 C49 C52 -66.30 no
C49 N5 C48 C37 -170.14 no
C2 C1 C10 N1 145.86 no
C6 C1 C10 O2 144.93 no
C6 C1 C2 C3 0.63 no
C2 C1 C10 O2 -33.07 no
C2 C1 C6 O1 173.18 no
C10 C1 C6 O1 -4.81 no
C6 C1 C10 N1 -36.14 no
C10 C1 C6 C5 -177.82 no
C2 C1 C6 C5 0.18 no
C10 C1 C2 C3 178.82 no
C1 C2 C3 C4 -1.31 no
C2 C3 C4 C5 1.17 no
C3 C4 C5 C6 -0.38 no
C4 C5 C6 C1 -0.30 no
C4 C5 C6 O1 -173.91 no
C8 C7 C9 N1 114.33 no
O1 C7 C9 N1 -63.89 no
C22 C11 C12 C17 -164.50 no
N1 C11 C12 C13 -105.86 no
C12 C11 C22 N2 82.18 no
C12 C11 C22 O3 -96.70 no
N1 C11 C22 O3 27.61 no
C22 C11 C12 C13 18.23 no
N1 C11 C12 C17 71.42 no
N1 C11 C22 N2 -153.51 no
C11 C12 C13 C14 177.28 no
C11 C12 C17 C18 2.81 no
C17 C12 C13 C14 0.00 no
C11 C12 C17 C16 -176.99 no
C13 C12 C17 C18 -179.85 no
C13 C12 C17 C16 0.35 no
C12 C13 C14 C15 -0.22 no
C13 C14 C15 C16 0.09 no
C14 C15 C16 C21 179.52 no
C14 C15 C16 C17 0.26 no
C17 C16 C21 C20 -0.79 no
C15 C16 C21 C20 179.94 no
C21 C16 C17 C18 0.44 no
C15 C16 C17 C18 179.72 no
C21 C16 C17 C12 -179.76 no
C15 C16 C17 C12 -0.48 no
C12 C17 C18 C19 -179.39 no
C16 C17 C18 C19 0.41 no
C17 C18 C19 C20 -0.94 no
C18 C19 C20 C21 0.60 no
C19 C20 C21 C16 0.28 no
C36 C27 C32 C31 -179.04 no
C36 C27 C28 C29 178.94 no
C36 C27 C32 O4 -5.67 no
C28 C27 C36 N3 141.72 no
C32 C27 C28 C29 0.13 no
C28 C27 C36 O5 -36.28 no
C28 C27 C32 C31 -0.38 no
C32 C27 C36 N3 -39.60 no
C32 C27 C36 O5 142.40 no
C28 C27 C32 O4 172.99 no
C27 C28 C29 C30 0.33 no
C28 C29 C30 C31 -0.53 no
C29 C30 C31 C32 0.28 no
C30 C31 C32 O4 -173.92 no
C30 C31 C32 C27 0.19 no
C34 C33 C35 N3 106.41 no
O4 C33 C35 N3 -76.15 no
C48 C37 C38 C43 -154.64 no
C38 C37 C48 O6 -95.41 no
N3 C37 C48 O6 30.07 no
N3 C37 C48 N5 -152.33 no
N3 C37 C38 C39 -100.00 no
N3 C37 C38 C43 80.47 no
C48 C37 C38 C39 24.89 no
C38 C37 C48 N5 82.19 no
C39 C38 C43 C42 -3.69 no
C39 C38 C43 C44 177.19 no
C37 C38 C39 C40 -178.91 no
C43 C38 C39 C40 0.63 no
C37 C38 C43 C42 175.85 no
C37 C38 C43 C44 -3.27 no
C38 C39 C40 C41 2.37 no
C39 C40 C41 C42 -2.12 no
C40 C41 C42 C43 -1.03 no
C40 C41 C42 C47 178.14 no
C47 C42 C43 C38 -175.27 no
C47 C42 C43 C44 3.90 no
C41 C42 C43 C44 -176.91 no
C41 C42 C43 C38 3.92 no
C43 C42 C47 C46 -1.80 no
C41 C42 C47 C46 179.03 no
C38 C43 C44 C45 176.02 no
C42 C43 C44 C45 -3.10 no
C43 C44 C45 C46 0.14 no
C44 C45 C46 C47 2.09 no
C45 C46 C47 C42 -1.21 no
